data_4347822
loop_
_publ_author_name
'Buil, Mar\'ia L'
'Cardo, Juan J. F.'
'Esteruelas, Miguel A.'
'Fern\'andez, Israel'
'O\~nate, Enrique'

_publ_section_title
;
 An Entry to Stable Mixed Phosphine-Osmium-NHC Polyhydrides.
;
_journal_issue 10
_journal_name_full 'Inorganic chemistry'
_journal_page_first 5062
_journal_page_last 5070
_journal_paper_doi 10.1021/acs.inorgchem.6b00658
_journal_volume 55
_journal_year 2016
_chemical_formula_sum 'C45 H58 B N2 Os P'
_chemical_formula_weight 858.91
_space_group_IT_number 15
_space_group_name_Hall '-C 2yc'
_space_group_name_H-M_alt 'C 1 2/c 1'
_symmetry_cell_setting monoclinic
_symmetry_space_group_name_H-M 'C 1 2/c 1'
_atom_sites_solution_hydrogens geom
_atom_sites_solution_primary direct
_atom_sites_solution_secondary difmap
_audit_creation_method SHELXL-97
_cell_angle_alpha 90.00
_cell_angle_beta 100.2510(10)
_cell_angle_gamma 90.00
_cell_formula_units_Z 8
_cell_length_a 21.4514(17)
_cell_length_b 10.3031(8)
_cell_length_c 38.022(3)
_cell_measurement_reflns_used 8884
_cell_measurement_temperature 100(2)
_cell_measurement_theta_max 24
_cell_measurement_theta_min 2
_cell_volume 8269.3(11)
_computing_cell_refinement 'SAINT+ v. 7.56a (Bruker AXS, 2008)'
_computing_data_collection 'apex2 v. 7.0 (Bruker AXS, 2009)'
_computing_data_reduction 'SAINT+ v. 7.56a (Bruker AXS, 2008)'
_computing_molecular_graphics 'XP, SHELXTL v. 6.14 (Bruker, 2000)'
_computing_publication_material 'XCIF, SHELXTL v. 6.14 (Bruker, 2000)'
_computing_structure_refinement 'SHELXL-97 (Sheldrick, 1997)'
_computing_structure_solution 'SHELXS-97 (Sheldrick, 1990)'
_diffrn_ambient_temperature 100(2)
_diffrn_measured_fraction_theta_full 0.992
_diffrn_measured_fraction_theta_max 0.941
_diffrn_measurement_device_type 'Bruker APEX CCD system'
_diffrn_measurement_method '\w rotations with narrow frames'
_diffrn_radiation_monochromator graphite
_diffrn_radiation_source 'normal-focus sealed tube'
_diffrn_radiation_type MoK\a
_diffrn_radiation_wavelength 0.71073
_diffrn_reflns_av_R_equivalents 0.0610
_diffrn_reflns_av_sigmaI/netI 0.0517
_diffrn_reflns_limit_h_max 28
_diffrn_reflns_limit_h_min -28
_diffrn_reflns_limit_k_max 13
_diffrn_reflns_limit_k_min -13
_diffrn_reflns_limit_l_max 50
_diffrn_reflns_limit_l_min -50
_diffrn_reflns_number 48295
_diffrn_reflns_theta_full 27.50
_diffrn_reflns_theta_max 28.49
_diffrn_reflns_theta_min 1.09
_exptl_absorpt_coefficient_mu 3.155
_exptl_absorpt_correction_T_max 0.862
_exptl_absorpt_correction_T_min 0.714
_exptl_absorpt_correction_type multi-scan
_exptl_absorpt_process_details
;
Absorption correction performed with SADABS program. This is based on the
method of Blessing: Blessing, R. H., Acta Crystallogr., Sect. A 1995, 51, 33.

SADABS: Area-Detector Absorption Correction. Bruker-AXS 
within SAINT+ package, v. 7.56a (2008).
;
_exptl_crystal_colour yellow
_exptl_crystal_density_diffrn 1.380
_exptl_crystal_density_method 'not measured'
_exptl_crystal_description 'irregular block'
_exptl_crystal_F_000 3504
_exptl_crystal_size_max 0.19
_exptl_crystal_size_mid 0.16
_exptl_crystal_size_min 0.12
_refine_diff_density_max 1.421
_refine_diff_density_min -1.178
_refine_diff_density_rms 0.129
_refine_ls_extinction_method none
_refine_ls_goodness_of_fit_ref 1.022
_refine_ls_hydrogen_treatment mixed
_refine_ls_matrix_type full
_refine_ls_number_parameters 482
_refine_ls_number_reflns 9839
_refine_ls_number_restraints 7
_refine_ls_restrained_S_all 1.022
_refine_ls_R_factor_all 0.0578
_refine_ls_R_factor_gt 0.0399
_refine_ls_shift/su_max 0.012
_refine_ls_shift/su_mean 0.000
_refine_ls_structure_factor_coef Fsqd
_refine_ls_weighting_details 'calc w=1/[\s^2^(Fo^2^)+(0.0324P)^2^+34.4873P] where P=(Fo^2^+2Fc^2^)/3'
_refine_ls_weighting_scheme calc
_refine_ls_wR_factor_gt 0.0796
_refine_ls_wR_factor_ref 0.0878
_reflns_number_gt 7899
_reflns_number_total 9839
_reflns_threshold_expression >2sigma(I)
_cod_data_source_file ic6b00658_si_002.cif
_cod_data_source_block enrique113
_cod_original_cell_volume 8269.4(11)
_cod_original_sg_symbol_H-M C2/c
_cod_database_code 4347822

loop_
_symmetry_equiv_pos_as_xyz
'x, y, z'
'-x, y, -z+1/2'
'x+1/2, y+1/2, z'
'-x+1/2, y+1/2, -z+1/2'
'-x, -y, -z'
'x, -y, z-1/2'
'-x+1/2, -y+1/2, -z'
'x+1/2, -y+1/2, z-1/2'

loop_
_atom_site_label
_atom_site_type_symbol
_atom_site_fract_x
_atom_site_fract_y
_atom_site_fract_z
_atom_site_U_iso_or_equiv
_atom_site_adp_type
_atom_site_occupancy
_atom_site_symmetry_multiplicity
_atom_site_calc_flag
_atom_site_refinement_flags
Os Os 0.023287(8) 0.613312(16) 0.123645(4) 0.02162(6) Uani 1 1 d D
H01 H 0.0082(19) 0.533(4) 0.1566(8) 0.026 Uiso 1 1 d D
H02 H -0.002(2) 0.4694(17) 0.1188(12) 0.026 Uiso 1 1 d D
H03 H 0.0016(19) 0.528(4) 0.0890(7) 0.026 Uiso 1 1 d D
P1 P -0.07794(5) 0.69303(11) 0.12033(3) 0.0234(2) Uani 1 1 d .
N1 N 0.14563(17) 0.4895(3) 0.10444(9) 0.0220(8) Uani 1 1 d .
N2 N 0.14964(16) 0.4924(3) 0.16110(9) 0.0198(7) Uani 1 1 d .
B B 0.0701(3) 0.8154(5) 0.12767(14) 0.0264(11) Uani 1 1 d D
H04 H 0.051(2) 0.745(4) 0.1037(10) 0.032 Uiso 1 1 d D
H05 H 0.054(2) 0.740(4) 0.1475(11) 0.032 Uiso 1 1 d D
H06 H 0.1173(16) 0.824(5) 0.1300(12) 0.032 Uiso 1 1 d D
H07 H 0.047(2) 0.900(4) 0.1285(12) 0.032 Uiso 1 1 d D
C1 C 0.1110(2) 0.5262(4) 0.12947(11) 0.0213(9) Uani 1 1 d .
C2 C 0.2037(2) 0.4381(4) 0.11955(12) 0.0263(10) Uani 1 1 d .
H2 H 0.2357 0.4078 0.1072 0.032 Uiso 1 1 calc R
C3 C 0.2062(2) 0.4393(4) 0.15504(12) 0.0255(9) Uani 1 1 d .
H3 H 0.2402 0.4095 0.1727 0.031 Uiso 1 1 calc R
C4 C 0.1231(2) 0.4846(4) 0.06591(11) 0.0268(10) Uani 1 1 d .
C5 C 0.0881(2) 0.3765(5) 0.05217(12) 0.0333(11) Uani 1 1 d .
C6 C 0.0725(3) 0.2670(5) 0.07547(14) 0.0390(12) Uani 1 1 d .
H6 H 0.0772 0.3010 0.1004 0.047 Uiso 1 1 calc R
C7 C 0.1195(3) 0.1556(6) 0.07584(15) 0.0508(15) Uani 1 1 d .
H7A H 0.1179 0.1235 0.0514 0.076 Uiso 1 1 calc R
H7B H 0.1085 0.0852 0.0909 0.076 Uiso 1 1 calc R
H7C H 0.1624 0.1866 0.0854 0.076 Uiso 1 1 calc R
C8 C 0.0049(3) 0.2179(6) 0.0647(2) 0.0635(18) Uani 1 1 d .
H8A H -0.0247 0.2909 0.0639 0.095 Uiso 1 1 calc R
H8B H -0.0041 0.1540 0.0823 0.095 Uiso 1 1 calc R
H8C H -0.0002 0.1772 0.0411 0.095 Uiso 1 1 calc R
C9 C 0.0702(3) 0.3701(6) 0.01519(14) 0.0462(14) Uani 1 1 d .
H9 H 0.0460 0.2982 0.0047 0.055 Uiso 1 1 calc R
C10 C 0.0869(3) 0.4666(6) -0.00655(14) 0.0532(16) Uani 1 1 d .
H10 H 0.0743 0.4601 -0.0317 0.064 Uiso 1 1 calc R
C11 C 0.1213(3) 0.5708(6) 0.00784(14) 0.0505(16) Uani 1 1 d .
H11 H 0.1323 0.6361 -0.0076 0.061 Uiso 1 1 calc R
C12 C 0.1407(3) 0.5841(5) 0.04473(12) 0.0347(12) Uani 1 1 d .
C13 C 0.1806(3) 0.6977(5) 0.05944(14) 0.0417(13) Uani 1 1 d .
H13 H 0.1849 0.6959 0.0861 0.050 Uiso 1 1 calc R
C14 C 0.2473(3) 0.6870(6) 0.05036(17) 0.0576(17) Uani 1 1 d .
H14A H 0.2692 0.6122 0.0628 0.086 Uiso 1 1 calc R
H14B H 0.2711 0.7663 0.0579 0.086 Uiso 1 1 calc R
H14C H 0.2441 0.6757 0.0245 0.086 Uiso 1 1 calc R
C15 C 0.1503(4) 0.8274(6) 0.04616(17) 0.0635(19) Uani 1 1 d .
H15A H 0.1503 0.8362 0.0205 0.095 Uiso 1 1 calc R
H15B H 0.1746 0.8988 0.0590 0.095 Uiso 1 1 calc R
H15C H 0.1067 0.8303 0.0505 0.095 Uiso 1 1 calc R
C16 C 0.13323(19) 0.4944(4) 0.19647(10) 0.0193(8) Uani 1 1 d .
C17 C 0.0972(2) 0.3927(4) 0.20635(11) 0.0241(9) Uani 1 1 d .
C18 C 0.0733(2) 0.2824(4) 0.18093(12) 0.0283(10) Uani 1 1 d .
H18 H 0.0717 0.3157 0.1561 0.034 Uiso 1 1 calc R
C19 C 0.1190(2) 0.1682(5) 0.18586(14) 0.0381(12) Uani 1 1 d .
H19A H 0.1614 0.1981 0.1833 0.057 Uiso 1 1 calc R
H19B H 0.1045 0.1020 0.1677 0.057 Uiso 1 1 calc R
H19C H 0.1207 0.1309 0.2097 0.057 Uiso 1 1 calc R
C20 C 0.0068(2) 0.2383(5) 0.18370(15) 0.0426(13) Uani 1 1 d .
H20A H 0.0075 0.1948 0.2067 0.064 Uiso 1 1 calc R
H20B H -0.0087 0.1778 0.1642 0.064 Uiso 1 1 calc R
H20C H -0.0214 0.3138 0.1820 0.064 Uiso 1 1 calc R
C21 C 0.0856(2) 0.3923(5) 0.24109(12) 0.0313(10) Uani 1 1 d .
H21 H 0.0612 0.3240 0.2486 0.038 Uiso 1 1 calc R
C22 C 0.1088(2) 0.4890(5) 0.26503(13) 0.0348(11) Uani 1 1 d .
H22 H 0.1008 0.4860 0.2888 0.042 Uiso 1 1 calc R
C23 C 0.1435(2) 0.5898(4) 0.25443(12) 0.0306(11) Uani 1 1 d .
H23 H 0.1590 0.6562 0.2710 0.037 Uiso 1 1 calc R
C24 C 0.1563(2) 0.5959(4) 0.21971(11) 0.0236(9) Uani 1 1 d .
C25 C 0.1957(2) 0.7056(4) 0.20872(12) 0.0264(10) Uani 1 1 d .
H25 H 0.1933 0.7007 0.1822 0.032 Uiso 1 1 calc R
C26 C 0.2648(2) 0.6900(5) 0.22633(14) 0.0413(13) Uani 1 1 d .
H26A H 0.2683 0.6928 0.2524 0.062 Uiso 1 1 calc R
H26B H 0.2899 0.7607 0.2186 0.062 Uiso 1 1 calc R
H26C H 0.2808 0.6066 0.2193 0.062 Uiso 1 1 calc R
C27 C 0.1717(2) 0.8387(5) 0.21758(13) 0.0349(11) Uani 1 1 d .
H27A H 0.1271 0.8479 0.2065 0.052 Uiso 1 1 calc R
H27B H 0.1967 0.9063 0.2084 0.052 Uiso 1 1 calc R
H27C H 0.1759 0.8477 0.2436 0.052 Uiso 1 1 calc R
C28 C -0.1377(2) 0.5754(5) 0.12909(13) 0.0303(11) Uani 1 1 d .
C29 C -0.1326(2) 0.4462(5) 0.11946(14) 0.0397(12) Uani 1 1 d .
H29 H -0.0979 0.4195 0.1087 0.048 Uiso 1 1 calc R
C30 C -0.1777(3) 0.3556(6) 0.12538(16) 0.0487(15) Uani 1 1 d .
H30 H -0.1735 0.2672 0.1191 0.058 Uiso 1 1 calc R
C31 C -0.2284(3) 0.3947(6) 0.14045(16) 0.0504(15) Uani 1 1 d .
H31 H -0.2591 0.3329 0.1446 0.060 Uiso 1 1 calc R
C32 C -0.2348(2) 0.5204(6) 0.14939(15) 0.0482(15) Uani 1 1 d .
H32 H -0.2705 0.5469 0.1592 0.058 Uiso 1 1 calc R
C33 C -0.1893(2) 0.6110(5) 0.14428(13) 0.0367(12) Uani 1 1 d .
H33 H -0.1937 0.6986 0.1513 0.044 Uiso 1 1 calc R
C34 C -0.0867(2) 0.8183(5) 0.15347(12) 0.0260(10) Uani 1 1 d .
C35 C -0.0624(2) 0.7886(6) 0.18901(13) 0.0384(12) Uani 1 1 d .
H35 H -0.0409 0.7087 0.1948 0.046 Uiso 1 1 calc R
C36 C -0.0694(2) 0.8757(6) 0.21604(14) 0.0438(14) Uani 1 1 d .
H36 H -0.0537 0.8538 0.2403 0.053 Uiso 1 1 calc R
C37 C -0.0989(2) 0.9930(6) 0.20788(14) 0.0393(13) Uani 1 1 d .
H37 H -0.1027 1.0531 0.2263 0.047 Uiso 1 1 calc R
C38 C -0.1229(2) 1.0229(5) 0.17276(14) 0.0358(12) Uani 1 1 d .
H38 H -0.1435 1.1038 0.1671 0.043 Uiso 1 1 calc R
C39 C -0.1173(2) 0.9370(5) 0.14558(12) 0.0289(10) Uani 1 1 d .
H39 H -0.1344 0.9587 0.1215 0.035 Uiso 1 1 calc R
C40 C -0.1192(2) 0.7705(4) 0.07925(11) 0.0258(10) Uani 1 1 d .
C41 C -0.1840(2) 0.7586(5) 0.06669(11) 0.0276(10) Uani 1 1 d .
H41 H -0.2083 0.7020 0.0787 0.033 Uiso 1 1 calc R
C42 C -0.2139(2) 0.8272(5) 0.03713(12) 0.0330(11) Uani 1 1 d .
H42 H -0.2582 0.8185 0.0291 0.040 Uiso 1 1 calc R
C43 C -0.1786(2) 0.9091(5) 0.01923(13) 0.0361(12) Uani 1 1 d .
H43 H -0.1986 0.9562 -0.0011 0.043 Uiso 1 1 calc R
C44 C -0.1141(2) 0.9216(5) 0.03119(13) 0.0355(11) Uani 1 1 d .
H44 H -0.0899 0.9772 0.0189 0.043 Uiso 1 1 calc R
C45 C -0.0848(2) 0.8539(5) 0.06081(12) 0.0295(10) Uani 1 1 d .
H45 H -0.0405 0.8639 0.0688 0.035 Uiso 1 1 calc R

loop_
_atom_site_aniso_label
_atom_site_aniso_U_11
_atom_site_aniso_U_22
_atom_site_aniso_U_33
_atom_site_aniso_U_23
_atom_site_aniso_U_13
_atom_site_aniso_U_12
Os 0.02072(9) 0.02375(9) 0.02032(9) 0.00206(7) 0.00352(6) 0.00190(7)
P1 0.0220(6) 0.0271(6) 0.0211(6) 0.0056(4) 0.0041(4) 0.0017(5)
N1 0.0269(19) 0.0212(19) 0.0192(18) 0.0008(14) 0.0071(14) 0.0015(15)
N2 0.0204(18) 0.0230(19) 0.0165(17) -0.0002(14) 0.0044(13) 0.0004(14)
B 0.025(3) 0.025(3) 0.029(3) 0.002(2) 0.005(2) -0.003(2)
C1 0.028(2) 0.017(2) 0.020(2) 0.0010(16) 0.0062(17) -0.0042(17)
C2 0.028(2) 0.027(2) 0.025(2) -0.0013(19) 0.0096(18) 0.0077(19)
C3 0.025(2) 0.028(2) 0.023(2) 0.0044(18) 0.0045(18) 0.0078(19)
C4 0.036(3) 0.028(2) 0.017(2) -0.0012(18) 0.0053(18) 0.012(2)
C5 0.040(3) 0.035(3) 0.025(2) -0.004(2) 0.007(2) 0.006(2)
C6 0.052(3) 0.034(3) 0.032(3) -0.010(2) 0.010(2) -0.005(2)
C7 0.075(4) 0.040(3) 0.040(3) 0.005(3) 0.017(3) 0.006(3)
C8 0.061(4) 0.047(4) 0.080(5) -0.004(3) 0.008(4) -0.019(3)
C9 0.057(4) 0.048(4) 0.030(3) -0.012(2) -0.002(2) 0.007(3)
C10 0.079(4) 0.061(4) 0.018(3) 0.002(3) 0.005(3) 0.021(3)
C11 0.090(5) 0.043(3) 0.021(3) 0.009(2) 0.015(3) 0.019(3)
C12 0.056(3) 0.028(3) 0.022(2) 0.0030(19) 0.014(2) 0.010(2)
C13 0.072(4) 0.029(3) 0.030(3) 0.006(2) 0.023(3) 0.005(3)
C14 0.081(5) 0.047(4) 0.052(4) -0.005(3) 0.032(3) -0.009(3)
C15 0.115(6) 0.032(3) 0.051(4) 0.010(3) 0.035(4) 0.011(4)
C16 0.020(2) 0.027(2) 0.0105(18) 0.0010(16) 0.0010(15) 0.0012(17)
C17 0.027(2) 0.022(2) 0.023(2) 0.0035(18) 0.0041(17) 0.0034(19)
C18 0.033(3) 0.029(3) 0.022(2) 0.0019(19) 0.0015(18) -0.004(2)
C19 0.049(3) 0.026(3) 0.035(3) -0.004(2) -0.002(2) 0.001(2)
C20 0.041(3) 0.042(3) 0.046(3) -0.007(3) 0.010(2) -0.013(2)
C21 0.038(3) 0.030(3) 0.029(2) 0.005(2) 0.014(2) -0.003(2)
C22 0.052(3) 0.033(3) 0.021(2) 0.002(2) 0.012(2) -0.003(2)
C23 0.044(3) 0.027(3) 0.021(2) -0.0034(18) 0.007(2) -0.003(2)
C24 0.024(2) 0.026(2) 0.020(2) 0.0018(17) 0.0036(16) 0.0008(18)
C25 0.031(2) 0.027(2) 0.022(2) -0.0037(18) 0.0059(18) -0.0023(19)
C26 0.032(3) 0.048(3) 0.043(3) 0.000(3) 0.005(2) -0.006(2)
C27 0.044(3) 0.027(2) 0.037(3) -0.003(2) 0.015(2) -0.006(2)
C28 0.024(2) 0.035(3) 0.030(2) 0.014(2) 0.0008(19) -0.0014(19)
C29 0.031(3) 0.040(3) 0.047(3) 0.010(3) 0.003(2) -0.006(2)
C30 0.041(3) 0.041(3) 0.060(4) 0.009(3) -0.001(3) -0.012(3)
C31 0.037(3) 0.058(4) 0.054(4) 0.023(3) 0.003(3) -0.016(3)
C32 0.028(3) 0.073(5) 0.047(3) 0.019(3) 0.016(2) -0.004(3)
C33 0.028(2) 0.047(3) 0.036(3) 0.015(2) 0.009(2) 0.003(2)
C34 0.020(2) 0.033(3) 0.025(2) 0.0036(19) 0.0056(17) 0.0009(19)
C35 0.035(3) 0.053(3) 0.029(3) 0.004(2) 0.010(2) 0.011(2)
C36 0.029(3) 0.076(4) 0.027(3) -0.004(3) 0.007(2) 0.001(3)
C37 0.029(3) 0.058(4) 0.034(3) -0.014(3) 0.013(2) -0.007(2)
C38 0.034(3) 0.033(3) 0.043(3) -0.008(2) 0.015(2) -0.006(2)
C39 0.027(2) 0.033(3) 0.027(2) 0.001(2) 0.0039(19) -0.001(2)
C40 0.030(2) 0.028(2) 0.020(2) 0.0037(18) 0.0065(18) 0.0037(19)
C41 0.031(2) 0.031(3) 0.020(2) 0.0023(18) 0.0025(18) 0.003(2)
C42 0.034(3) 0.039(3) 0.024(2) -0.002(2) 0.0006(19) 0.005(2)
C43 0.042(3) 0.040(3) 0.024(2) 0.008(2) -0.001(2) 0.003(2)
C44 0.042(3) 0.035(3) 0.030(3) 0.009(2) 0.007(2) -0.001(2)
C45 0.028(2) 0.034(3) 0.027(2) 0.005(2) 0.0064(19) 0.000(2)

loop_
_atom_type_symbol
_atom_type_description
_atom_type_scat_dispersion_real
_atom_type_scat_dispersion_imag
_atom_type_scat_source
C C 0.0033 0.0016 'International Tables Vol C Tables 4.2.6.8 and 6.1.1.4'
H H 0.0000 0.0000 'International Tables Vol C Tables 4.2.6.8 and 6.1.1.4'
B B 0.0013 0.0007 'International Tables Vol C Tables 4.2.6.8 and 6.1.1.4'
N N 0.0061 0.0033 'International Tables Vol C Tables 4.2.6.8 and 6.1.1.4'
O O 0.0106 0.0060 'International Tables Vol C Tables 4.2.6.8 and 6.1.1.4'
F F 0.0171 0.0103 'International Tables Vol C Tables 4.2.6.8 and 6.1.1.4'
P P 0.1023 0.0942 'International Tables Vol C Tables 4.2.6.8 and 6.1.1.4'
S S 0.1246 0.1234 'International Tables Vol C Tables 4.2.6.8 and 6.1.1.4'
Cl Cl 0.1484 0.1585 'International Tables Vol C Tables 4.2.6.8 and 6.1.1.4'
Os Os -1.2165 7.6030 'International Tables Vol C Tables 4.2.6.8 and 6.1.1.4'

loop_
_geom_angle_atom_site_label_1
_geom_angle_atom_site_label_2
_geom_angle_atom_site_label_3
_geom_angle
C1 Os P1 174.13(12)
C1 Os B 90.47(18)
P1 Os B 94.39(14)
C1 Os H01 89.9(15)
P1 Os H01 84.7(15)
B Os H01 124.6(16)
C1 Os H02 83.8(16)
P1 Os H02 91.6(16)
B Os H02 173.3(16)
H01 Os H02 59(2)
C1 Os H03 88.5(15)
P1 Os H03 91.1(15)
B Os H03 128.2(16)
H01 Os H03 107(2)
H02 Os H03 48(2)
C1 Os H04 90.6(15)
P1 Os H04 95.3(15)
B Os H04 29.7(11)
H01 Os H04 154(2)
H02 Os H04 146(2)
H03 Os H04 99(2)
C1 Os H05 90.8(15)
P1 Os H05 91.8(15)
B Os H05 29.0(12)
H01 Os H05 96(2)
H02 Os H05 154(2)
H03 Os H05 157(2)
H04 Os H05 59(2)
C40 P1 C34 100.7(2)
C40 P1 C28 101.2(2)
C34 P1 C28 100.3(2)
C40 P1 Os 120.59(14)
C34 P1 Os 115.04(14)
C28 P1 Os 115.87(16)
C1 N1 C2 112.4(4)
C1 N1 C4 125.9(4)
C2 N1 C4 121.1(3)
C1 N2 C3 111.3(3)
C1 N2 C16 126.7(3)
C3 N2 C16 121.6(3)
Os B H04 46(2)
Os B H05 43(2)
H04 B H05 89(3)
Os B H06 121(3)
H04 B H06 109(3)
H05 B H06 114(4)
Os B H07 125(3)
H04 B H07 117(4)
H05 B H07 111(3)
H06 B H07 114(4)
N1 C1 N2 102.7(3)
N1 C1 Os 130.4(3)
N2 C1 Os 126.9(3)
C3 C2 N1 106.6(4)
C3 C2 H2 126.7
N1 C2 H2 126.7
C2 C3 N2 106.9(4)
C2 C3 H3 126.5
N2 C3 H3 126.5
C5 C4 C12 123.7(4)
C5 C4 N1 117.7(4)
C12 C4 N1 118.6(4)
C9 C5 C4 116.8(5)
C9 C5 C6 120.5(5)
C4 C5 C6 122.6(4)
C5 C6 C8 113.1(5)
C5 C6 C7 110.6(4)
C8 C6 C7 110.4(5)
C5 C6 H6 107.5
C8 C6 H6 107.5
C7 C6 H6 107.5
C6 C7 H7A 109.5
C6 C7 H7B 109.5
H7A C7 H7B 109.5
C6 C7 H7C 109.5
H7A C7 H7C 109.5
H7B C7 H7C 109.5
C6 C8 H8A 109.5
C6 C8 H8B 109.5
H8A C8 H8B 109.5
C6 C8 H8C 109.5
H8A C8 H8C 109.5
H8B C8 H8C 109.5
C10 C9 C5 121.1(5)
C10 C9 H9 119.4
C5 C9 H9 119.4
C11 C10 C9 120.5(5)
C11 C10 H10 119.8
C9 C10 H10 119.8
C10 C11 C12 121.7(5)
C10 C11 H11 119.2
C12 C11 H11 119.2
C4 C12 C11 116.3(5)
C4 C12 C13 123.6(4)
C11 C12 C13 120.0(5)
C12 C13 C15 112.2(5)
C12 C13 C14 110.7(4)
C15 C13 C14 110.2(5)
C12 C13 H13 107.8
C15 C13 H13 107.8
C14 C13 H13 107.8
C13 C14 H14A 109.5
C13 C14 H14B 109.5
H14A C14 H14B 109.5
C13 C14 H14C 109.5
H14A C14 H14C 109.5
H14B C14 H14C 109.5
C13 C15 H15A 109.5
C13 C15 H15B 109.5
H15A C15 H15B 109.5
C13 C15 H15C 109.5
H15A C15 H15C 109.5
H15B C15 H15C 109.5
C17 C16 C24 122.8(4)
C17 C16 N2 118.5(4)
C24 C16 N2 118.6(4)
C21 C17 C16 117.4(4)
C21 C17 C18 120.4(4)
C16 C17 C18 122.1(4)
C20 C18 C17 113.2(4)
C20 C18 C19 110.7(4)
C17 C18 C19 111.2(4)
C20 C18 H18 107.1
C17 C18 H18 107.1
C19 C18 H18 107.1
C18 C19 H19A 109.5
C18 C19 H19B 109.5
H19A C19 H19B 109.5
C18 C19 H19C 109.5
H19A C19 H19C 109.5
H19B C19 H19C 109.5
C18 C20 H20A 109.5
C18 C20 H20B 109.5
H20A C20 H20B 109.5
C18 C20 H20C 109.5
H20A C20 H20C 109.5
H20B C20 H20C 109.5
C22 C21 C17 121.4(4)
C22 C21 H21 119.3
C17 C21 H21 119.3
C23 C22 C21 120.0(4)
C23 C22 H22 120.0
C21 C22 H22 120.0
C22 C23 C24 121.1(4)
C22 C23 H23 119.4
C24 C23 H23 119.4
C23 C24 C16 117.1(4)
C23 C24 C25 120.5(4)
C16 C24 C25 122.3(4)
C24 C25 C26 110.3(4)
C24 C25 C27 112.6(4)
C26 C25 C27 109.8(4)
C24 C25 H25 108.0
C26 C25 H25 108.0
C27 C25 H25 108.0
C25 C26 H26A 109.5
C25 C26 H26B 109.5
H26A C26 H26B 109.5
C25 C26 H26C 109.5
H26A C26 H26C 109.5
H26B C26 H26C 109.5
C25 C27 H27A 109.5
C25 C27 H27B 109.5
H27A C27 H27B 109.5
C25 C27 H27C 109.5
H27A C27 H27C 109.5
H27B C27 H27C 109.5
C33 C28 C29 118.0(5)
C33 C28 P1 122.4(4)
C29 C28 P1 119.6(4)
C28 C29 C30 120.7(5)
C28 C29 H29 119.7
C30 C29 H29 119.7
C31 C30 C29 119.6(6)
C31 C30 H30 120.2
C29 C30 H30 120.2
C32 C31 C30 120.5(5)
C32 C31 H31 119.7
C30 C31 H31 119.7
C31 C32 C33 120.2(5)
C31 C32 H32 119.9
C33 C32 H32 119.9
C28 C33 C32 120.9(5)
C28 C33 H33 119.6
C32 C33 H33 119.6
C35 C34 C39 118.8(4)
C35 C34 P1 116.4(4)
C39 C34 P1 124.8(3)
C36 C35 C34 120.2(5)
C36 C35 H35 119.9
C34 C35 H35 119.9
C37 C36 C35 120.4(5)
C37 C36 H36 119.8
C35 C36 H36 119.8
C36 C37 C38 119.5(5)
C36 C37 H37 120.2
C38 C37 H37 120.2
C37 C38 C39 121.0(5)
C37 C38 H38 119.5
C39 C38 H38 119.5
C38 C39 C34 120.0(4)
C38 C39 H39 120.0
C34 C39 H39 120.0
C41 C40 C45 117.8(4)
C41 C40 P1 123.7(3)
C45 C40 P1 118.4(3)
C42 C41 C40 121.5(4)
C42 C41 H41 119.3
C40 C41 H41 119.3
C41 C42 C43 119.6(5)
C41 C42 H42 120.2
C43 C42 H42 120.2
C44 C43 C42 119.7(4)
C44 C43 H43 120.1
C42 C43 H43 120.1
C45 C44 C43 120.4(5)
C45 C44 H44 119.8
C43 C44 H44 119.8
C44 C45 C40 121.0(4)
C44 C45 H45 119.5
C40 C45 H45 119.5

loop_
_geom_bond_atom_site_label_1
_geom_bond_atom_site_label_2
_geom_bond_distance
Os C1 2.060(4)
Os P1 2.3039(11)
Os B 2.305(5)
Os H01 1.584(10)
Os H02 1.579(10)
Os H03 1.585(10)
Os H04 1.71(5)
Os H05 1.66(5)
P1 C40 1.835(4)
P1 C34 1.837(5)
P1 C28 1.838(5)
N1 C1 1.362(5)
N1 C2 1.381(5)
N1 C4 1.460(5)
N2 C1 1.379(5)
N2 C3 1.387(5)
N2 C16 1.450(5)
B H04 1.18(3)
B H05 1.17(3)
B H06 1.01(3)
B H07 1.01(3)
C2 C3 1.341(6)
C2 H2 0.9500
C3 H3 0.9500
C4 C5 1.392(7)
C4 C12 1.397(6)
C5 C9 1.391(7)
C5 C6 1.508(7)
C6 C8 1.523(8)
C6 C7 1.526(7)
C6 H6 1.0000
C7 H7A 0.9800
C7 H7B 0.9800
C7 H7C 0.9800
C8 H8A 0.9800
C8 H8B 0.9800
C8 H8C 0.9800
C9 C10 1.380(8)
C9 H9 0.9500
C10 C11 1.361(9)
C10 H10 0.9500
C11 C12 1.397(7)
C11 H11 0.9500
C12 C13 1.498(7)
C13 C15 1.532(7)
C13 C14 1.533(8)
C13 H13 1.0000
C14 H14A 0.9800
C14 H14B 0.9800
C14 H14C 0.9800
C15 H15A 0.9800
C15 H15B 0.9800
C15 H15C 0.9800
C16 C17 1.393(6)
C16 C24 1.401(6)
C17 C21 1.387(6)
C17 C18 1.520(6)
C18 C20 1.519(6)
C18 C19 1.523(7)
C18 H18 1.0000
C19 H19A 0.9800
C19 H19B 0.9800
C19 H19C 0.9800
C20 H20A 0.9800
C20 H20B 0.9800
C20 H20C 0.9800
C21 C22 1.381(7)
C21 H21 0.9500
C22 C23 1.380(6)
C22 H22 0.9500
C23 C24 1.397(6)
C23 H23 0.9500
C24 C25 1.514(6)
C25 C26 1.524(6)
C25 C27 1.524(6)
C25 H25 1.0000
C26 H26A 0.9800
C26 H26B 0.9800
C26 H26C 0.9800
C27 H27A 0.9800
C27 H27B 0.9800
C27 H27C 0.9800
C28 C33 1.386(6)
C28 C29 1.390(7)
C29 C30 1.391(7)
C29 H29 0.9500
C30 C31 1.376(8)
C30 H30 0.9500
C31 C32 1.353(8)
C31 H31 0.9500
C32 C33 1.388(7)
C32 H32 0.9500
C33 H33 0.9500
C34 C35 1.393(6)
C34 C39 1.395(6)
C35 C36 1.392(7)
C35 H35 0.9500
C36 C37 1.374(8)
C36 H36 0.9500
C37 C38 1.377(7)
C37 H37 0.9500
C38 C39 1.382(6)
C38 H38 0.9500
C39 H39 0.9500
C40 C41 1.393(6)
C40 C45 1.400(6)
C41 C42 1.385(6)
C41 H41 0.9500
C42 C43 1.390(7)
C42 H42 0.9500
C43 C44 1.383(7)
C43 H43 0.9500
C44 C45 1.378(6)
C44 H44 0.9500
C45 H45 0.9500
